data_7211622
loop_
_publ_author_name
'Gaeta, Carmine'
'Troisi, Francesco'
'Gavuzzo, Enrico'
'Camalli, Mercedes'
'Campi, Gaetano'
'Neri, Placido'

_publ_section_title
;
 Solid-state assembly of oxyfunctionalized calix[4]arene derivatives
;
_journal_issue 3
_journal_name_full CrystEngComm
_journal_page_first 880
_journal_paper_doi 10.1039/b911108e
_journal_volume 12
_journal_year 2010
_chemical_compound_source
;
;
_chemical_formula_moiety '2(C50 H68 O8), O'
_chemical_formula_sum 'C50 H69 O8.5'
_chemical_formula_weight 1610.09
_chemical_name_systematic ?
_space_group_IT_number 2
_symmetry_cell_setting triclinic
_symmetry_Int_Tables_number 2
_symmetry_space_group_name_Hall '-P 1'
_symmetry_space_group_name_H-M 'P -1'
_cell_angle_alpha 114.97(2)
_cell_angle_beta 90.99(2)
_cell_angle_gamma 96.25(2)
_cell_formula_units_Z 4
_cell_length_a 12.599(2)
_cell_length_b 19.118(3)
_cell_length_c 22.586(4)
_cell_measurement_radiation CuK\a
_cell_measurement_reflns_used 25
_cell_measurement_temperature 293
_cell_measurement_theta_max 30.00
_cell_measurement_theta_min 15.00
_cell_measurement_wavelength 1.54178
_cell_volume 4890.3(16)
_computing_cell_refinement ' MSC/AFC DiffractometerControl Software (MSC,1988)'
_computing_data_collection ' MSC/AFC DiffractometerControl Software (MSC,1988)'
_computing_data_reduction 'TEXSAN Process (MSC,1985)'
_computing_molecular_graphics
; SIR2008 (part of IL MILIONE structure determination and refinement package)
Burla, M.C., Caliandro, R., Camalli, M., Carrozzini, B.,
Cascarano, G.L., De Caro, L., Giacovazzo, C., Polidori, G.,
Siliqi, D., Spagna, R.:
J. Appl. Crystallogr. 40, 609-613 (2007)
;
_computing_publication_material
; SIR2008 (part of IL MILIONE structure determination and refinement package)
Burla, M.C., Caliandro, R., Camalli, M., Carrozzini, B.,
Cascarano, G.L., De Caro, L., Giacovazzo, C., Polidori, G.,
Siliqi, D., Spagna, R.:
J. Appl. Crystallogr. 40, 609-613 (2007)
;
_computing_structure_refinement
; SIR2008 (part of IL MILIONE structure determination and refinement package)
Burla, M.C., Caliandro, R., Camalli, M., Carrozzini, B.,
Cascarano, G.L., De Caro, L., Giacovazzo, C., Polidori, G.,
Siliqi, D., Spagna, R.:
J. Appl. Crystallogr. 40, 609-613 (2007)
;
_computing_structure_solution
; SIR2008 (part of IL MILIONE structure determination and refinement package)
Burla, M.C., Caliandro, R., Camalli, M., Carrozzini, B.,
Cascarano, G.L., De Caro, L., Giacovazzo, C., Polidori, G.,
Siliqi, D., Spagna, R.:
J. Appl. Crystallogr. 40, 609-613 (2007)
;
_diffrn_ambient_temperature 293
_diffrn_measured_fraction_theta_full 62.24
_diffrn_measured_fraction_theta_max 62.24
_diffrn_radiation_monochromator graphite
_diffrn_radiation_source 'Rigaku AFC-5 Diffractometer'
_diffrn_radiation_type CuK\a
_diffrn_radiation_wavelength 1.54178
_diffrn_reflns_av_R_equivalents 0.019
_diffrn_reflns_av_unetI/netI 6.413
_diffrn_reflns_limit_h_max 14
_diffrn_reflns_limit_h_min 0
_diffrn_reflns_limit_k_max 21
_diffrn_reflns_limit_k_min -21
_diffrn_reflns_limit_l_max 25
_diffrn_reflns_limit_l_min -25
_diffrn_reflns_number 16285
_diffrn_reflns_theta_full 62.24
_diffrn_reflns_theta_max 62.24
_diffrn_reflns_theta_min 2.56
_exptl_absorpt_coefficient_mu 0.583
_exptl_absorpt_correction_T_max 0.921
_exptl_absorpt_correction_T_min 0.839
_exptl_absorpt_correction_type psi-scan
_exptl_crystal_density_diffrn 1.093
_exptl_crystal_F_000 1744.0
_exptl_crystal_size_max 0.35
_exptl_crystal_size_mid 0.25
_exptl_crystal_size_min 0.14
_refine_diff_density_max 0.431
_refine_diff_density_min -0.238
_refine_diff_density_rms 0.046
_refine_ls_abs_structure_details
;
;
_refine_ls_extinction_method none
_refine_ls_goodness_of_fit_all 0.945
_refine_ls_goodness_of_fit_gt 0.945
_refine_ls_hydrogen_treatment constr
_refine_ls_matrix_type full
_refine_ls_number_constraints 0
_refine_ls_number_parameters 1054
_refine_ls_number_reflns 7319
_refine_ls_number_restraints 7
_refine_ls_R_factor_all 0.086
_refine_ls_R_factor_gt 0.086
_refine_ls_shift/su_max 0.065
_refine_ls_shift/su_mean 0.007
_refine_ls_structure_factor_coef F
_refine_ls_weighting_details ' w=1/(17.7744+0.5683*F+0.0035*F^2^)'
_refine_ls_weighting_scheme calc
_refine_ls_wR_factor_all 0.124
_refine_ls_wR_factor_gt 0.124
_reflns_d_resolution_high 0.872
_reflns_d_resolution_low 17.273
_reflns_limit_h_max 14
_reflns_limit_h_min 0
_reflns_limit_k_max 21
_reflns_limit_k_min -21
_reflns_limit_l_max 25
_reflns_limit_l_min -24
_reflns_number_gt 7336
_reflns_number_total 15421
_reflns_threshold_expression ' F >3.0 \s(F) '
_cod_data_source_file b911108e.txt
_cod_data_source_block 3_calix4arene_C100H136O17.cif
_cod_depositor_comments
;
The following automatic conversions were performed:

'_symmetry_cell_setting' value 'Triclinic' changed to 'triclinic'
according to /home/saulius/struct/CIF-dictionaries/cif_core.dic
dictionary named 'cif_core.dic' version 2.4.2 from
2011-04-26.

'_refine_ls_matrix_type' value 'Full' changed to 'full'
according to /home/saulius/struct/CIF-dictionaries/cif_core.dic
dictionary named 'cif_core.dic' version 2.4.2 from
2011-04-26.

'_atom_site_thermal_displace_type' value 'uani' changed
to 'Uani' according to
/home/saulius/struct/CIF-dictionaries/cif_core.dic dictionary named
'cif_core.dic' version 2.4.2 from 2011-04-26 (117
times).

'_atom_site_thermal_displace_type' value 'uiso' changed to
'Uiso' according to
/home/saulius/struct/CIF-dictionaries/cif_core.dic dictionary named
'cif_core.dic' version 2.4.2 from 2011-04-26 (136 times).

Automatic conversion script
Id: cif_fix_values 1891 2012-01-12 08:04:46Z andrius 
;
_cod_original_cell_volume 4890(3)
_cod_database_code 7211622

loop_
_symmetry_equiv_pos_site_id
_symmetry_equiv_pos_as_xyz
1 +x,+y,+z
2 -x,-y,-z

loop_
_atom_site_aniso_label
_atom_site_aniso_U_11
_atom_site_aniso_U_12
_atom_site_aniso_U_13
_atom_site_aniso_U_22
_atom_site_aniso_U_23
_atom_site_aniso_U_33
O1 0.070(3) 0.017(3) 0.011(2) 0.122(4) 0.036(3) 0.081(3)
O2 0.095(4) 0.028(3) 0.025(3) 0.096(4) 0.045(3) 0.105(4)
O3 0.079(3) 0.012(2) 0.015(2) 0.088(3) 0.029(2) 0.057(2)
O4 0.086(3) 0.019(2) 0.005(2) 0.080(3) 0.023(2) 0.054(2)
O5 0.098(4) -0.012(3) 0.012(3) 0.078(3) 0.009(3) 0.136(5)
O6 0.105(4) 0.003(2) 0.005(3) 0.065(3) 0.009(2) 0.088(3)
O9 0.137(5) 0.029(5) 0.020(5) 0.177(7) 0.100(5) 0.145(6)
O10 0.186(7) 0.039(5) 0.093(7) 0.111(5) 0.107(6) 0.28(1)
O101 0.070(3) -0.005(2) 0.001(2) 0.088(3) 0.017(2) 0.076(3)
O102 0.121(4) 0.014(3) 0.023(3) 0.079(3) 0.021(2) 0.068(3)
O103 0.078(3) 0.019(2) 0.001(2) 0.094(3) 0.016(2) 0.067(3)
O104 0.070(3) 0.013(2) 0.000(2) 0.083(3) 0.034(2) 0.078(3)
O105 0.144(5) 0.045(3) 0.014(3) 0.102(4) 0.048(3) 0.082(3)
O106 0.141(5) 0.042(3) 0.008(3) 0.077(3) 0.033(3) 0.094(3)
O109 0.109(5) -0.002(4) 0.023(4) 0.118(5) 0.039(4) 0.169(6)
O110 0.30(1) 0.045(6) 0.098(8) 0.118(5) 0.115(6) 0.218(8)
O201 0.191(9) -0.066(7) 0.046(7) 0.23(1) -0.018(8) 0.22(1)
C1 0.058(4) 0.004(4) 0.009(3) 0.104(5) 0.035(4) 0.066(4)
C2 0.057(4) 0.010(3) 0.015(3) 0.091(5) 0.029(4) 0.076(4)
C3 0.078(4) 0.006(4) 0.015(3) 0.091(5) 0.038(4) 0.073(4)
C4 0.072(4) -0.002(4) 0.015(3) 0.111(6) 0.040(5) 0.075(5)
C5 0.076(5) 0.004(4) 0.017(4) 0.086(5) 0.043(5) 0.107(6)
C6 0.066(4) -0.002(3) 0.008(3) 0.083(5) 0.033(4) 0.083(5)
C7 0.101(6) -0.001(5) 0.009(5) 0.135(7) 0.072(6) 0.100(6)
C8 0.24(1) -0.04(1) -0.071(9) 0.19(1) 0.098(9) 0.132(9)
C9 0.152(9) 0.055(9) 0.071(7) 0.28(1) 0.14(1) 0.145(9)
C10 0.18(1) 0.045(8) 0.003(8) 0.17(1) 0.099(9) 0.152(9)
C11 0.078(5) -0.004(4) 0.013(4) 0.100(5) 0.025(4) 0.097(5)
C12 0.073(4) -0.011(4) 0.003(3) 0.080(5) 0.014(4) 0.081(4)
C13 0.114(7) -0.003(4) 0.007(6) 0.064(5) 0.033(5) 0.124(7)
C14 0.108(7) 0.018(4) 0.034(6) 0.069(5) 0.056(6) 0.160(9)
C15 0.099(5) 0.007(4) -0.002(4) 0.066(4) 0.022(4) 0.083(5)
C16 0.068(4) 0.008(3) 0.005(3) 0.059(4) 0.008(3) 0.063(4)
C17 0.081(5) 0.009(4) -0.002(3) 0.070(4) 0.011(3) 0.059(4)
C18 0.25(2) 0.04(1) 0.23(2) 0.22(2) 0.26(2) 0.62(4)
C22 0.078(4) 0.005(3) 0.010(3) 0.066(4) 0.012(3) 0.065(4)
C23 0.064(4) 0.008(3) 0.016(3) 0.064(4) 0.020(3) 0.060(4)
C24 0.076(4) 0.011(3) 0.006(3) 0.063(4) 0.022(3) 0.065(4)
C25 0.068(4) 0.009(3) 0.011(3) 0.074(4) 0.022(3) 0.061(4)
C26 0.078(4) 0.011(3) 0.015(3) 0.061(4) 0.014(3) 0.064(4)
C27 0.063(4) 0.008(3) 0.019(3) 0.068(4) 0.024(3) 0.059(4)
C28 0.064(4) 0.009(3) 0.012(3) 0.075(4) 0.025(3) 0.054(4)
C29 0.097(5) 0.012(4) -0.001(4) 0.086(5) 0.031(4) 0.065(4)
C30 0.37(2) 0.043(9) -0.034(8) 0.112(7) 0.028(5) 0.071(6)
C31 0.27(1) -0.023(9) -0.023(8) 0.130(8) 0.069(7) 0.104(7)
C32 0.14(1) 0.11(1) 0.011(8) 0.45(3) 0.19(2) 0.17(1)
C33 0.086(4) 0.014(3) 0.021(3) 0.064(4) 0.028(3) 0.068(4)
C34 0.090(5) 0.018(3) 0.013(3) 0.052(3) 0.024(3) 0.059(4)
C35 0.097(5) 0.019(3) 0.014(4) 0.063(4) 0.026(3) 0.072(4)
C36 0.107(6) 0.013(4) 0.009(4) 0.060(4) 0.016(3) 0.058(4)
C37 0.100(5) 0.023(4) 0.023(4) 0.065(4) 0.017(3) 0.062(4)
C38 0.082(4) 0.025(3) 0.020(3) 0.063(4) 0.025(3) 0.073(4)
C39 0.074(4) 0.022(3) 0.013(3) 0.060(4) 0.026(3) 0.067(4)
C40 0.135(7) 0.005(4) 0.009(4) 0.077(5) 0.021(4) 0.068(4)
C41 0.18(1) 0.026(8) -0.039(7) 0.16(1) 0.011(7) 0.112(8)
C42 0.22(1) 0.003(6) -0.005(7) 0.083(6) 0.017(5) 0.107(7)
C43 0.23(1) -0.046(9) 0.016(7) 0.16(1) 0.024(6) 0.069(5)
C44 0.083(5) 0.027(4) 0.025(4) 0.099(5) 0.040(4) 0.091(5)
C45 0.073(5) 0.037(6) 0.011(4) 0.20(1) 0.052(6) 0.097(6)
C46 0.099(8) 0.07(1) -0.002(6) 0.41(2) 0.12(1) 0.132(9)
C47 0.11(1) 0.10(1) 0.029(9) 0.59(4) 0.21(2) 0.21(1)
C48 0.119(7) 0.035(6) 0.047(5) 0.180(9) 0.073(6) 0.090(6)
C49 0.25(2) 0.02(1) 0.058(9) 0.16(1) 0.060(8) 0.120(9)
C50 0.21(1) 0.09(1) 0.08(1) 0.24(2) 0.16(1) 0.20(1)
C51 0.127(7) 0.024(5) -0.007(4) 0.134(7) 0.051(5) 0.069(5)
C52 0.120(7) 0.026(6) 0.001(5) 0.160(8) 0.061(6) 0.084(6)
C53 0.17(1) 0.01(1) -0.037(8) 0.31(2) 0.15(1) 0.15(1)
C101 0.067(4) 0.001(3) 0.009(3) 0.059(4) 0.007(3) 0.056(3)
C102 0.083(5) 0.013(3) 0.010(3) 0.063(4) 0.019(3) 0.071(4)
C103 0.078(5) 0.020(3) 0.010(3) 0.075(4) 0.021(3) 0.073(4)
C104 0.066(4) 0.008(4) 0.009(3) 0.095(5) 0.016(4) 0.064(4)
C105 0.084(5) 0.010(4) 0.010(3) 0.078(4) 0.021(3) 0.061(4)
C106 0.063(4) 0.010(3) 0.004(3) 0.071(4) 0.009(3) 0.051(3)
C107 0.066(5) 0.003(5) 0.002(4) 0.157(8) 0.051(6) 0.101(6)
C108 0.090(7) 0.08(1) 0.042(8) 0.45(3) 0.25(2) 0.25(2)
C109 0.092(7) 0.10(1) 0.052(6) 0.52(3) 0.12(1) 0.122(9)
C110 0.12(1) -0.06(1) -0.02(1) 0.27(2) 0.07(2) 0.30(2)
C111 0.095(5) 0.017(4) 0.006(3) 0.087(5) 0.027(4) 0.060(4)
C112 0.087(5) 0.021(3) 0.007(3) 0.071(4) 0.027(3) 0.063(4)
C113 0.110(6) 0.037(5) 0.032(5) 0.098(6) 0.057(5) 0.104(6)
C114 0.155(9) 0.012(5) 0.019(6) 0.076(5) 0.045(5) 0.114(7)
C115 0.106(6) 0.022(4) 0.007(5) 0.070(4) 0.031(4) 0.105(6)
C116 0.095(5) 0.025(4) 0.005(4) 0.064(4) 0.025(4) 0.080(4)
C117 0.077(4) 0.023(3) 0.005(3) 0.069(4) 0.031(4) 0.074(4)
C118 0.39(3) -0.30(4) -0.34(4) 0.79(6) 0.88(7) 1.07(8)
C122 0.130(6) 0.042(4) 0.006(4) 0.077(4) 0.019(3) 0.063(4)
C123 0.085(5) 0.013(3) -0.001(3) 0.065(4) 0.010(3) 0.062(4)
C124 0.100(6) 0.008(4) 0.003(4) 0.068(4) 0.012(4) 0.073(4)
C125 0.081(5) 0.011(4) -0.002(4) 0.079(5) 0.014(4) 0.071(4)
C126 0.084(5) 0.011(4) -0.010(4) 0.087(5) 0.024(4) 0.073(4)
C127 0.088(5) 0.011(4) -0.007(3) 0.082(4) 0.023(3) 0.058(4)
C128 0.079(5) 0.010(4) -0.003(3) 0.079(4) 0.004(3) 0.050(3)
C129 0.080(5) 0.021(4) 0.006(5) 0.111(6) 0.029(5) 0.116(6)
C130 0.102(7) 0.000(7) -0.034(6) 0.19(1) -0.011(8) 0.136(9)
C131 0.132(9) -0.012(8) 0.014(8) 0.20(1) 0.11(1) 0.20(1)
C132 0.101(7) 0.039(6) 0.013(7) 0.131(8) 0.044(8) 0.20(1)
C133 0.094(5) 0.006(4) -0.000(4) 0.105(5) 0.032(4) 0.064(4)
C134 0.081(5) 0.011(4) 0.006(4) 0.092(5) 0.045(4) 0.073(4)
C135 0.085(5) 0.010(5) -0.007(5) 0.122(7) 0.079(6) 0.117(6)
C136 0.099(6) 0.024(5) 0.008(5) 0.120(7) 0.083(6) 0.127(7)
C137 0.090(5) 0.025(4) 0.022(5) 0.096(5) 0.071(6) 0.132(7)
C138 0.084(5) 0.003(4) 0.009(4) 0.070(4) 0.039(4) 0.087(5)
C139 0.061(4) 0.007(3) 0.006(3) 0.081(4) 0.051(4) 0.086(5)
C140 0.123(8) 0.066(8) 0.016(8) 0.19(1) 0.13(1) 0.18(1)
C141 0.20(2) 0.08(1) -0.09(2) 0.26(2) 0.13(2) 0.32(2)
C142 0.16(1) 0.06(1) 0.02(1) 0.29(2) 0.33(2) 0.49(3)
C143 0.15(1) 0.17(1) 0.09(1) 0.44(3) 0.26(2) 0.29(2)
C144 0.113(6) 0.001(4) 0.013(4) 0.060(4) 0.023(4) 0.095(5)
C145 0.092(6) -0.025(5) -0.020(5) 0.128(7) 0.011(5) 0.106(6)
C146 0.19(2) 0.01(1) -0.09(1) 0.20(1) 0.01(1) 0.20(1)
C147 0.13(1) -0.01(1) 0.01(1) 0.35(2) 0.12(2) 0.21(2)
C148 0.115(7) 0.017(6) 0.035(5) 0.145(8) 0.005(5) 0.084(5)
C149 0.13(1) 0.029(8) 0.090(9) 0.19(1) 0.02(1) 0.20(1)
C150 0.14(1) -0.03(2) -0.03(1) 0.62(5) 0.18(3) 0.22(2)
C151 0.067(5) 0.020(5) 0.003(4) 0.149(8) 0.067(6) 0.128(7)
C152 0.092(7) 0.036(6) 0.000(5) 0.19(1) 0.051(7) 0.125(7)
C153 0.082(8) 0.037(9) 0.006(8) 0.32(2) 0.03(1) 0.21(1)

loop_
_atom_site_label
_atom_site_fract_x
_atom_site_fract_y
_atom_site_fract_z
_atom_site_occupancy
_atom_site_U_iso_or_equiv
_atom_site_thermal_displace_type
_atom_site_type_symbol
_atom_site_symmetry_multiplicity
_atom_site_refinement_flags
O1 0.5420(4) 0.1155(3) 0.2889(2) 1.000 0.093(2) Uani o 2 .
O2 0.3420(4) 0.2020(3) 0.3641(2) 1.000 0.096(3) Uani o 2 .
O3 0.1505(3) 0.0847(2) 0.3855(2) 1.000 0.075(2) Uani o 2 .
O4 0.3304(3) 0.0071(2) 0.2782(2) 1.000 0.074(2) Uani o 2 .
O5 0.4301(4) 0.3881(3) 0.3894(3) 1.000 0.118(3) Uani o 2 .
O6 0.2315(4) 0.3714(2) 0.4378(2) 1.000 0.095(2) Uani o 2 .
O9 0.2112(6) 0.3560(4) 0.2696(4) 1.000 0.141(4) Uani o 2 .
O10 0.2502(6) 0.4694(4) 0.3635(5) 1.000 0.180(6) Uani o 2 .
O101 0.0957(3) -0.2683(3) 0.3928(2) 1.000 0.086(2) Uani o 2 .
O102 0.0480(4) -0.4545(3) 0.3033(2) 1.000 0.093(2) Uani o 2 .
O103 0.0670(4) -0.5026(3) 0.1472(2) 1.000 0.085(2) Uani o 2 .
O104 0.0492(3) -0.3212(2) 0.2361(2) 1.000 0.077(2) Uani o 2 .
O105 0.0057(5) -0.5178(3) 0.4223(2) 1.000 0.104(3) Uani o 2 .
O106 -0.0196(5) -0.6373(3) 0.2953(2) 1.000 0.103(3) Uani o 2 .
O109 -0.2755(5) -0.5723(4) 0.3523(4) 1.000 0.141(4) Uani o 2 .
O110 -0.1728(8) -0.6473(4) 0.3856(5) 1.000 0.193(6) Uani o 2 .
O201 -0.3744(8) -0.5028(6) 0.4668(5) 1.000 0.261(7) Uani o 2 .
C1 0.4914(5) 0.1238(4) 0.2381(3) 1.000 0.076(3) Uani c 2 .
C2 0.4583(5) 0.0581(4) 0.1801(3) 1.000 0.077(3) Uani c 2 .
C3 0.4154(5) 0.0674(4) 0.1277(3) 1.000 0.080(3) Uani c 2 .
C4 0.4027(5) 0.1398(5) 0.1312(3) 1.000 0.087(4) Uani c 2 .
C5 0.4285(6) 0.2042(4) 0.1921(4) 1.000 0.090(4) Uani c 2 .
C6 0.4725(5) 0.1975(4) 0.2452(3) 1.000 0.079(3) Uani c 2 .
C7 0.3694(7) 0.1510(6) 0.0711(4) 1.000 0.106(5) Uani c 2 .
C8 0.290(1) 0.0835(7) 0.0259(5) 1.000 0.184(8) Uani c 2 .
C9 0.4703(9) 0.1581(8) 0.0367(5) 1.000 0.169(8) Uani c 2 .
C10 0.3177(9) 0.2257(7) 0.0877(5) 1.000 0.157(7) Uani c 2 .
C11 0.4999(6) 0.2691(4) 0.3113(4) 1.000 0.098(4) Uani c 2 .
C12 0.4050(5) 0.3080(4) 0.3417(3) 1.000 0.087(3) Uani c 2 .
C13 0.3704(7) 0.3723(4) 0.3292(5) 1.000 0.104(4) Uani c 2 .
C14 0.2564(7) 0.3881(4) 0.3330(6) 1.000 0.109(5) Uani c 2 .
C15 0.1896(6) 0.3574(4) 0.3732(3) 1.000 0.086(3) Uani c 2 .
C16 0.2175(5) 0.2916(3) 0.3859(3) 1.000 0.070(3) Uani c 2 .
C17 0.3224(5) 0.2621(4) 0.3644(3) 1.000 0.076(3) Uani c 2 .
C18 0.296(1) 0.5113(9) 0.326(1) 1.000 0.33(2) Uani c 2 .
C22 0.1337(5) 0.2382(3) 0.3969(3) 1.000 0.075(3) Uani c 2 .
C23 0.0987(5) 0.1644(3) 0.3343(3) 1.000 0.065(3) Uani c 2 .
C24 0.0546(5) 0.1698(3) 0.2797(3) 1.000 0.069(3) Uani c 2 .
C25 0.0264(5) 0.1036(4) 0.2209(3) 1.000 0.070(3) Uani c 2 .
C26 0.0442(5) 0.0331(4) 0.2194(3) 1.000 0.072(3) Uani c 2 .
C27 0.0866(5) 0.0254(3) 0.2730(3) 1.000 0.064(3) Uani c 2 .
C28 0.1107(5) 0.0913(4) 0.3307(3) 1.000 0.065(3) Uani c 2 .
C29 -0.0199(6) 0.1121(4) 0.1618(3) 1.000 0.083(3) Uani c 2 .
C30 -0.020(1) 0.0412(6) 0.0998(4) 1.000 0.187(8) Uani c 2 .
C31 0.039(1) 0.1799(6) 0.1545(5) 1.000 0.167(7) Uani c 2 .
C32 -0.132(1) 0.133(1) 0.1739(6) 1.000 0.23(1) Uani c 2 .
C33 0.1128(5) -0.0544(3) 0.2639(3) 1.000 0.072(3) Uani c 2 .
C34 0.1879(5) -0.0842(3) 0.2100(3) 1.000 0.066(3) Uani c 2 .
C35 0.1480(6) -0.1408(4) 0.1482(3) 1.000 0.077(3) Uani c 2 .
C36 0.2104(6) -0.1629(4) 0.0940(3) 1.000 0.078(3) Uani c 2 .
C37 0.3135(6) -0.1248(4) 0.1045(3) 1.000 0.078(3) Uani c 2 .
C38 0.3558(5) -0.0691(3) 0.1651(3) 1.000 0.072(3) Uani c 2 .
C39 0.2921(5) -0.0502(3) 0.2178(3) 1.000 0.066(3) Uani c 2 .
C40 0.1644(7) -0.2252(4) 0.0271(3) 1.000 0.097(4) Uani c 2 .
C41 0.048(1) -0.2163(7) 0.0136(5) 1.000 0.170(7) Uani c 2 .
C42 0.1653(9) -0.3048(5) 0.0264(5) 1.000 0.146(6) Uani c 2 .
C43 0.225(1) -0.2212(6) -0.0281(4) 1.000 0.168(7) Uani c 2 .
C44 0.4663(6) -0.0242(4) 0.1737(4) 1.000 0.090(4) Uani c 2 .
C45 0.6552(6) 0.1213(6) 0.2871(4) 1.000 0.126(6) Uani c 2 .
C46 0.6951(7) 0.105(1) 0.3432(6) 1.000 0.21(1) Uani c 2 D
C47 0.8145(7) 0.107(1) 0.3459(7) 1.000 0.28(2) Uani c 2 D
C48 0.0677(7) 0.0742(6) 0.4242(4) 1.000 0.122(5) Uani c 2 D
C49 0.113(1) 0.0788(7) 0.4878(4) 1.000 0.177(8) Uani c 2 D
C50 0.175(1) 0.0124(8) 0.4760(6) 1.000 0.19(1) Uani c 2 D
C51 0.3810(7) -0.0220(5) 0.3198(4) 1.000 0.107(4) Uani c 2 .
C52 0.4150(7) 0.0429(6) 0.3830(4) 1.000 0.118(5) Uani c 2 .
C53 0.473(1) 0.0157(9) 0.4285(6) 1.000 0.19(1) Uani c 2 .
C101 -0.0148(5) -0.2805(3) 0.3911(3) 1.000 0.067(3) Uani c 2 .
C102 -0.0756(6) -0.2424(4) 0.3655(3) 1.000 0.075(3) Uani c 2 .
C103 -0.1849(6) -0.2524(4) 0.3679(3) 1.000 0.078(3) Uani c 2 .
C104 -0.2372(5) -0.2997(4) 0.3946(3) 1.000 0.081(3) Uani c 2 .
C105 -0.1727(6) -0.3406(4) 0.4158(3) 1.000 0.077(3) Uani c 2 .
C106 -0.0631(5) -0.3329(4) 0.4137(3) 1.000 0.067(3) Uani c 2 .
C107 -0.3561(6) -0.3055(6) 0.3998(3) 1.000 0.111(5) Uani c 2 D
C108 -0.4117(8) -0.262(1) 0.3682(7) 1.000 0.22(1) Uani c 2 .
C109 -0.3810(8) -0.279(1) 0.4701(4) 1.000 0.24(1) Uani c 2 D
C110 -0.404(1) -0.390(1) 0.3632(9) 1.000 0.26(1) Uani c 2 .
C111 0.0014(6) -0.3817(4) 0.4353(3) 1.000 0.082(3) Uani c 2 .
C112 -0.0272(5) -0.4674(4) 0.3937(3) 1.000 0.073(3) Uani c 2 .
C113 -0.1048(7) -0.5148(5) 0.4130(4) 1.000 0.097(4) Uani c 2 .
C114 -0.1718(9) -0.5890(5) 0.3633(4) 1.000 0.114(5) Uani c 2 .
C115 -0.1269(7) -0.6222(4) 0.2964(4) 1.000 0.095(4) Uani c 2 .
C116 -0.0467(6) -0.5783(4) 0.2739(3) 1.000 0.080(3) Uani c 2 .
C117 -0.0017(5) -0.4966(4) 0.3222(3) 1.000 0.072(3) Uani c 2 .
C118 -0.226(2) -0.639(2) 0.443(2) 1.000 0.61(5) Uani c 2 .
C122 -0.0343(7) -0.6001(4) 0.2032(3) 1.000 0.092(3) Uani c 2 .
C123 -0.0958(6) -0.5567(4) 0.1755(3) 1.000 0.077(3) Uani c 2 .
C124 -0.2068(6) -0.5638(4) 0.1744(3) 1.000 0.087(3) Uani c 2 .
C125 -0.2688(6) -0.5263(4) 0.1481(3) 1.000 0.083(3) Uani c 2 .
C126 -0.2134(6) -0.4772(4) 0.1258(3) 1.000 0.085(3) Uani c 2 .
C127 -0.1026(6) -0.4656(4) 0.1269(3) 1.000 0.079(3) Uani c 2 .
C128 -0.0450(6) -0.5094(4) 0.1493(3) 1.000 0.078(3) Uani c 2 .
C129 -0.3909(6) -0.5385(5) 0.1427(4) 1.000 0.108(4) Uani c 2 .
C130 -0.4288(8) -0.5907(7) 0.0714(5) 1.000 0.173(7) Uani c 2 .
C131 -0.4374(9) -0.5776(7) 0.1846(6) 1.000 0.170(8) Uani c 2 .
C132 -0.4365(7) -0.4604(6) 0.1639(6) 1.000 0.153(7) Uani c 2 .
C133 -0.0466(6) -0.4049(4) 0.1078(3) 1.000 0.090(4) Uani c 2 .
C134 -0.0749(5) -0.3256(4) 0.1537(3) 1.000 0.079(3) Uani c 2 .
C135 -0.1564(6) -0.2929(5) 0.1361(4) 1.000 0.099(5) Uani c 2 .
C136 -0.1942(7) -0.2263(6) 0.1800(5) 1.000 0.104(5) Uani c 2 .
C137 -0.1485(6) -0.1926(5) 0.2434(5) 1.000 0.097(5) Uani c 2 .
C138 -0.0666(6) -0.2230(4) 0.2636(3) 1.000 0.079(3) Uani c 2 .
C139 -0.0298(5) -0.2890(4) 0.2170(3) 1.000 0.071(3) Uani c 2 .
C140 -0.2845(9) -0.1902(8) 0.1613(6) 1.000 0.143(8) Uani c 2 .
C141 -0.343(1) -0.248(1) 0.095(1) 1.000 0.25(1) Uani c 2 .
C142 -0.240(1) -0.1214(9) 0.153(1) 1.000 0.25(2) Uani c 2 .
C143 -0.371(1) -0.179(1) 0.2055(8) 1.000 0.24(2) Uani c 2 .
C144 -0.0260(6) -0.1915(4) 0.3343(4) 1.000 0.094(4) Uani c 2 .
C145 0.1387(7) -0.2072(5) 0.4542(4) 1.000 0.126(5) Uani c 2 .
C146 0.260(1) -0.1832(9) 0.4468(8) 1.000 0.22(1) Uani c 2 D
C147 0.301(1) -0.251(1) 0.4520(8) 1.000 0.23(1) Uani c 2 D
C148 0.1003(7) -0.5600(6) 0.0872(4) 1.000 0.129(5) Uani c 2 .
C149 0.223(1) -0.5532(8) 0.0915(7) 1.000 0.190(9) Uani c 2 D
C150 0.255(1) -0.492(1) 0.0684(9) 1.000 0.33(2) Uani c 2 D
C151 0.1551(6) -0.2908(5) 0.2273(4) 1.000 0.112(5) Uani c 2 D
C152 0.2324(7) -0.3318(6) 0.2482(5) 1.000 0.141(6) Uani c 2 D
C153 0.3484(8) -0.2969(9) 0.2386(7) 1.000 0.23(1) Uani c 2 .
H1c26 0.0262 -0.0129 0.1793 1.000 0.093 Uiso h 2 .
H2c28 0.0430 0.2199 0.2825 1.000 0.090 Uiso h 2 .
H3c22 0.0726 0.2650 0.4125 1.000 0.098 Uiso h 2 .
H4c22 0.1616 0.2237 0.4293 1.000 0.098 Uiso h 2 .
H5c3 0.3942 0.0223 0.0874 1.000 0.104 Uiso h 2 .
H6c105 -0.2061 -0.3756 0.4324 1.000 0.100 Uiso h 2 .
H7c33 0.1461 -0.0503 0.3040 1.000 0.094 Uiso h 2 .
H8c33 0.0477 -0.0898 0.2526 1.000 0.094 Uiso h 2 .
H9c124 -0.2428 -0.5964 0.1926 1.000 0.113 Uiso h 2 .
H10c35 0.0756 -0.1653 0.1426 1.000 0.101 Uiso h 2 .
H11c111 0.0760 -0.3676 0.4326 1.000 0.106 Uiso h 2 .
H12c111 -0.0121 -0.3710 0.4798 1.000 0.106 Uiso h 2 .
H13c5 0.4151 0.2547 0.1967 1.000 0.117 Uiso h 2 .
H14c103 -0.2272 -0.2258 0.3504 1.000 0.101 Uiso h 2 .
H15c144 -0.0439 -0.1396 0.3574 1.000 0.122 Uiso h 2 .
H16c144 0.0504 -0.1904 0.3367 1.000 0.122 Uiso h 2 .
H17c126 -0.2537 -0.4494 0.1085 1.000 0.111 Uiso h 2 .
H18c11 0.5329 0.2526 0.3411 1.000 0.128 Uiso h 2 .
H19c11 0.5495 0.3063 0.3045 1.000 0.128 Uiso h 2 .
H20c37 0.3576 -0.1374 0.0681 1.000 0.101 Uiso h 2 .
H21c133 0.0294 -0.4050 0.1111 1.000 0.117 Uiso h 2 .
H22c133 -0.0697 -0.4162 0.0636 1.000 0.117 Uiso h 2 .
H23c15 0.1265 0.3675 0.3552 1.000 0.112 Uiso h 2 .
H24c44 0.5033 -0.0207 0.2126 1.000 0.117 Uiso h 2 .
H25c44 0.5056 -0.0511 0.1365 1.000 0.117 Uiso h 2 .
H26c51 0.3307 -0.0593 0.3261 1.000 0.138 Uiso h 2 .
H27c51 0.4419 -0.0463 0.2998 1.000 0.138 Uiso h 2 .
H28c13 0.3779 0.3873 0.2938 1.000 0.136 Uiso h 2 .
H29c135 -0.1870 -0.3173 0.0917 1.000 0.129 Uiso h 2 .
H30c113 -0.1647 -0.5028 0.4397 1.000 0.127 Uiso h 2 .
H31c137 -0.1738 -0.1465 0.2747 1.000 0.126 Uiso h 2 .
H32c122 -0.0587 -0.6547 0.1795 1.000 0.119 Uiso h 2 .
H33c122 0.0403 -0.5904 0.1973 1.000 0.119 Uiso h 2 .
H34c151 0.1617 -0.3018 0.1820 1.000 0.146 Uiso h 2 .
H35c151 0.1681 -0.2356 0.2534 1.000 0.146 Uiso h 2 .
H36c145 0.1026 -0.1623 0.4643 1.000 0.163 Uiso h 2 .
H37c145 0.1309 -0.2242 0.4885 1.000 0.163 Uiso h 2 .
H38c115 -0.1960 -0.6503 0.2773 1.000 0.123 Uiso h 2 .
H39c148 0.0712 -0.6112 0.0814 1.000 0.168 Uiso h 2 .
H40c148 0.0756 -0.5510 0.0509 1.000 0.168 Uiso h 2 .
H41c52 0.4632 0.0809 0.3761 1.000 0.153 Uiso h 2 .
H42c52 0.3534 0.0660 0.4032 1.000 0.153 Uiso h 2 .
H43c48 0.0249 0.1161 0.4360 1.000 0.159 Uiso h 2 .
H44c48 0.0234 0.0256 0.3998 1.000 0.159 Uiso h 2 .
H45c45 0.6745 0.0834 0.2460 1.000 0.164 Uiso h 2 .
H46c45 0.6841 0.1724 0.2927 1.000 0.164 Uiso h 2 .
H47c42 0.0995 -0.3196 0.0413 1.000 0.190 Uiso h 2 .
H48c42 0.1734 -0.3423 -0.0174 1.000 0.190 Uiso h 2 .
H49c42 0.2243 -0.3027 0.0548 1.000 0.190 Uiso h 2 .
H50c10 0.3723 0.2676 0.0934 1.000 0.204 Uiso h 2 .
H51c10 0.2669 0.2179 0.0527 1.000 0.204 Uiso h 2 .
H52c10 0.2819 0.2382 0.1274 1.000 0.204 Uiso h 2 .
H53c152 0.2261 -0.3206 0.2935 1.000 0.184 Uiso h 2 .
H54c152 0.2194 -0.3870 0.2222 1.000 0.184 Uiso h 2 .
H55c9 0.4825 0.1074 0.0054 1.000 0.220 Uiso h 2 .
H56c9 0.4618 0.1906 0.0145 1.000 0.220 Uiso h 2 .
H57c9 0.5302 0.1807 0.0685 1.000 0.220 Uiso h 2 .
H58c149 0.2500 -0.5361 0.1361 1.000 0.247 Uiso h 2 .
H59c149 0.2468 -0.6020 0.0647 1.000 0.247 Uiso h 2 .
H60c30 -0.0863 0.0077 0.0929 1.000 0.243 Uiso h 2 .
H61c30 -0.0131 0.0556 0.0641 1.000 0.243 Uiso h 2 .
H62c30 0.0386 0.0144 0.1023 1.000 0.243 Uiso h 2 .
H63c46 0.6760 0.1440 0.3837 1.000 0.270 Uiso h 2 .
H64c46 0.6625 0.0546 0.3377 1.000 0.270 Uiso h 2 .
H65c49 0.1587 0.1270 0.5105 1.000 0.230 Uiso h 2 .
H66c49 0.0551 0.0760 0.5142 1.000 0.230 Uiso h 2 .
H67c131 -0.4476 -0.5387 0.2274 1.000 0.221 Uiso h 2 .
H68c131 -0.5049 -0.6078 0.1645 1.000 0.221 Uiso h 2 .
H69c131 -0.3887 -0.6110 0.1884 1.000 0.221 Uiso h 2 .
H70c109 -0.3858 -0.2240 0.4892 1.000 0.317 Uiso h 2 .
H71c109 -0.4480 -0.3064 0.4723 1.000 0.317 Uiso h 2 .
H72c109 -0.3254 -0.2892 0.4938 1.000 0.317 Uiso h 2 .
H73c132 -0.4463 -0.4498 0.1264 1.000 0.198 Uiso h 2 .
H74c132 -0.5041 -0.4635 0.1822 1.000 0.198 Uiso h 2 .
H75c132 -0.3874 -0.4195 0.1960 1.000 0.198 Uiso h 2 .
H76c130 -0.4357 -0.6442 0.0641 1.000 0.225 Uiso h 2 .
H77c130 -0.4968 -0.5783 0.0616 1.000 0.225 Uiso h 2 .
H78c130 -0.3774 -0.5822 0.0434 1.000 0.225 Uiso h 2 .
H79c31 0.0979 0.1633 0.1274 1.000 0.217 Uiso h 2 .
H80c31 -0.0085 0.2008 0.1346 1.000 0.217 Uiso h 2 .
H81c31 0.0665 0.2193 0.1968 1.000 0.217 Uiso h 2 .
H83c53 0.5482 0.0185 0.4222 1.000 0.250 Uiso h 2 .
H84c53 0.4620 0.0482 0.4733 1.000 0.250 Uiso h 2 .
H85c53 0.4445 -0.0371 0.4181 1.000 0.250 Uiso h 2 .
H86c43 0.2818 -0.2534 -0.0366 1.000 0.218 Uiso h 2 .
H87c43 0.1779 -0.2391 -0.0667 1.000 0.218 Uiso h 2 .
H88c43 0.2555 -0.1683 -0.0162 1.000 0.218 Uiso h 2 .
H89c50 0.2490 0.0280 0.4720 1.000 0.247 Uiso h 2 .
H90c50 0.1701 0.0007 0.5133 1.000 0.247 Uiso h 2 .
H91c50 0.1484 -0.0330 0.4371 1.000 0.247 Uiso h 2 .
H92c142 -0.2238 -0.1362 0.1086 1.000 0.329 Uiso h 2 .
H93c142 -0.2915 -0.0849 0.1645 1.000 0.329 Uiso h 2 .
H94c142 -0.1761 -0.0977 0.1815 1.000 0.329 Uiso h 2 .
H95c143 -0.3579 -0.1289 0.2419 1.000 0.316 Uiso h 2 .
H96c143 -0.4373 -0.1831 0.1818 1.000 0.316 Uiso h 2 .
H97c143 -0.3759 -0.2188 0.2212 1.000 0.316 Uiso h 2 .
H98c146 0.2710 -0.1851 0.4043 1.000 0.291 Uiso h 2 .
H99c146 0.2891 -0.1330 0.4798 1.000 0.291 Uiso h 2 .
H100c8 0.2189 0.0948 0.0376 1.000 0.240 Uiso h 2 .
H101c8 0.2977 0.0761 -0.0186 1.000 0.240 Uiso h 2 .
H102c8 0.3026 0.0371 0.0300 1.000 0.240 Uiso h 2 .
H103c108 -0.4329 -0.2979 0.3235 1.000 0.292 Uiso h 2 .
H104c108 -0.4739 -0.2438 0.3907 1.000 0.292 Uiso h 2 .
H105c108 -0.3635 -0.2194 0.3693 1.000 0.292 Uiso h 2 .
H106c32 -0.1301 0.1886 0.1949 1.000 0.299 Uiso h 2 .
H107c32 -0.1737 0.1127 0.1328 1.000 0.299 Uiso h 2 .
H108c32 -0.1640 0.1109 0.2015 1.000 0.299 Uiso h 2 .
H109c153 0.3758 -0.2521 0.2778 1.000 0.298 Uiso h 2 .
H110c153 0.3947 -0.3364 0.2294 1.000 0.298 Uiso h 2 .
H111c153 0.3452 -0.2826 0.2027 1.000 0.298 Uiso h 2 .
H112c110 -0.4047 -0.4160 0.3915 1.000 0.333 Uiso h 2 .
H113c110 -0.4761 -0.3925 0.3471 1.000 0.333 Uiso h 2 .
H114c110 -0.3619 -0.4152 0.3271 1.000 0.333 Uiso h 2 .
H115c150 0.2648 -0.4408 0.1043 1.000 0.431 Uiso h 2 .
H116c150 0.3220 -0.5023 0.0484 1.000 0.431 Uiso h 2 .
H117c150 0.2021 -0.4934 0.0367 1.000 0.431 Uiso h 2 .
H118c47 0.8478 0.1593 0.3730 1.000 0.370 Uiso h 2 .
H119c47 0.8337 0.0728 0.3639 1.000 0.370 Uiso h 2 .
H120c47 0.8384 0.0911 0.3025 1.000 0.370 Uiso h 2 .
H121c141 -0.4017 -0.2788 0.1028 1.000 0.331 Uiso h 2 .
H122c141 -0.3701 -0.2186 0.0737 1.000 0.331 Uiso h 2 .
H123c141 -0.2944 -0.2807 0.0683 1.000 0.331 Uiso h 2 .
H124c18 0.2416 0.5133 0.2964 1.000 0.435 Uiso h 2 .
H125c18 0.3240 0.5632 0.3561 1.000 0.435 Uiso h 2 .
H126c18 0.3522 0.4850 0.3014 1.000 0.435 Uiso h 2 .
H127c118 -0.2991 -0.6614 0.4319 1.000 0.799 Uiso h 2 .
H128c118 -0.1903 -0.6649 0.4646 1.000 0.799 Uiso h 2 .
H129c118 -0.2222 -0.5846 0.4725 1.000 0.799 Uiso h 2 .
H130c147 0.3005 -0.2949 0.4103 1.000 0.301 Uiso h 2 .
H131c147 0.3734 -0.2333 0.4707 1.000 0.301 Uiso h 2 .
H132c147 0.2590 -0.2663 0.4806 1.000 0.301 Uiso h 2 .
H133c41 0.0463 -0.1826 -0.0080 1.000 0.222 Uiso h 2 .
H134c41 0.0096 -0.2665 -0.0140 1.000 0.222 Uiso h 2 .
H135c41 0.0140 -0.1944 0.0542 1.000 0.222 Uiso h 2 .
H136o109 -0.2949 -0.5319 0.3919 1.000 0.183 Uiso h 2 .
H139o9 0.1556 0.3854 0.2671 1.000 0.184 Uiso h 2 .

loop_
_atom_type_symbol
_atom_type_number_in_cell
_atom_type_description
_atom_type_scat_dispersion_real
_atom_type_scat_dispersion_imag
_atom_type_scat_source
'H ' 272 'hydrogen ' 0.0000 0.0000 ' Int. Tab. C, 4.2.6.8, 6.1.1.4'
'C ' 200 'carbon ' 0.0181 0.0091 ' Int. Tab. C, 4.2.6.8, 6.1.1.4'
'O ' 34 'oxygen ' 0.0492 0.0322 ' Int. Tab. C, 4.2.6.8, 6.1.1.4'

loop_
_geom_angle_atom_site_label_1
_geom_angle_atom_site_label_2
_geom_angle_atom_site_label_3
_geom_angle
_geom_angle_publ_flag
C45 O1 C1 113.4(5) yes
C48 O3 C28 112.1(5) yes
C39 O4 C51 113.5(6) yes
C13 O5 C12 61.6(6) yes
C16 O6 C15 61.0(5) yes
C14 O9 H139o9 108.9 no
C14 O10 C18 113(1) yes
C145 O101 C101 110.6(7) yes
C128 O103 C148 112.0(7) yes
C139 O104 C151 112.0(5) yes
C112 O105 C113 61.0(5) yes
C116 O106 C115 61.6(5) yes
C114 O109 H136o109 108.9 no
C114 O110 C118 119(1) yes
C6 C1 C2 120.7(7) yes
O1 C1 C2 119.4(8) yes
O1 C1 C6 120.0(9) yes
C1 C2 C3 119.0(8) yes
C44 C2 C3 119.3(9) yes
C44 C2 C1 121.7(6) yes
C4 C3 C2 122(1) yes
H5c3 C3 C2 119.2 no
H5c3 C3 C4 118.9 no
C5 C4 C3 117.4(7) yes
C7 C4 C3 121(1) yes
C7 C4 C5 120.7(8) yes
H13c5 C5 C4 119.0 no
C6 C5 C4 122.4(8) yes
C6 C5 H13c5 118.6 no
C1 C6 C11 120.5(7) yes
C5 C6 C11 121.2(8) yes
C5 C6 C1 118(1) yes
C4 C7 C10 113(1) yes
C9 C7 C10 106.9(9) yes
C9 C7 C4 107.6(7) yes
C8 C7 C10 107.5(9) yes
C8 C7 C4 110.8(9) yes
C8 C7 C9 110(1) yes
H101c8 C8 C7 109.7 no
H100c8 C8 C7 109.0 no
H100c8 C8 H101c8 109.4 no
H102c8 C8 C7 109.8 no
H102c8 C8 H101c8 109.5 no
H102c8 C8 H100c8 109.5 no
C7 C9 H55c9 109.3 no
H57c9 C9 H55c9 109.5 no
H57c9 C9 C7 109.3 no
H56c9 C9 H55c9 109.4 no
H56c9 C9 C7 109.8 no
H56c9 C9 H57c9 109.5 no
H50c10 C10 C7 109.3 no
H51c10 C10 C7 109.5 no
H51c10 C10 H50c10 109.5 no
H52c10 C10 C7 109.6 no
H52c10 C10 H50c10 109.4 no
H52c10 C10 H51c10 109.5 no
H19c11 C11 C6 108.3 no
H18c11 C11 C6 108.2 no
H18c11 C11 H19c11 109.5 no
C12 C11 C6 114.1(7) yes
C12 C11 H19c11 108.2 no
C12 C11 H18c11 108.4 no
C17 C12 C13 117.6(6) yes
O5 C12 C13 58.9(6) yes
O5 C12 C17 112.2(7) yes
C11 C12 C13 121.9(6) yes
C11 C12 C17 116.9(7) yes
C11 C12 O5 114.9(7) yes
H28c13 C13 C14 90.1 no
C12 C13 C14 121.8(7) yes
C12 C13 H28c13 133.8 no
O5 C13 C14 117.8(9) yes
O5 C13 H28c13 137.0 no
O5 C13 C12 59.4(6) yes
O9 C14 C15 109.4(9) yes
C13 C14 C15 115.7(7) yes
C13 C14 O9 107(1) yes
O10 C14 C15 103.5(9) yes
O10 C14 O9 110.4(8) yes
O10 C14 C13 110.9(9) yes
C14 C15 H23c15 89.4 no
O6 C15 H23c15 135.9 no
O6 C15 C14 119.1(7) yes
C16 C15 H23c15 134.1 no
C16 C15 C14 121.6(7) yes
C16 C15 O6 60.3(5) yes
C17 C16 C22 117.3(6) yes
O6 C16 C22 114.2(6) yes
O6 C16 C17 112.4(6) yes
C15 C16 C22 121.2(5) yes
C15 C16 C17 118.1(5) yes
C15 C16 O6 58.7(5) yes
C12 C17 C16 120.1(6) yes
O2 C17 C16 120.9(6) yes
O2 C17 C12 119.0(6) yes
H125c18 C18 O10 108.5 no
H126c18 C18 O10 109.2 no
H126c18 C18 H125c18 109.5 no
H124c18 C18 O10 110.6 no
H124c18 C18 H125c18 109.5 no
H124c18 C18 H126c18 109.5 no
H3c22 C22 H4c22 109.5 no
C16 C22 H4c22 108.8 no
C16 C22 H3c22 108.8 no
C23 C22 H4c22 108.8 no
C23 C22 H3c22 108.8 no
C23 C22 C16 112.2(6) yes
C28 C23 C24 118.9(8) yes
C22 C23 C24 120.1(6) yes
C22 C23 C28 121.0(6) yes
H2c28 C24 C25 119.3 no
C23 C24 C25 121.3(6) yes
C23 C24 H2c28 119.3 no
C29 C25 C24 119.8(6) yes
C26 C25 C24 117.1(6) yes
C26 C25 C29 123.1(8) yes
C27 C26 H1c26 118.5 no
C25 C26 H1c26 118.3 no
C25 C26 C27 123.1(8) yes
C33 C27 C26 118.5(7) yes
C28 C27 C26 118.4(6) yes
C28 C27 C33 122.9(6) yes
O3 C28 C27 119.4(6) yes
C23 C28 C27 121.0(6) yes
C23 C28 O3 119.6(7) yes
C30 C29 C31 109.2(8) yes
C32 C29 C31 103.9(8) yes
C32 C29 C30 110.1(9) yes
C25 C29 C31 111.1(8) yes
C25 C29 C30 113.1(7) yes
C25 C29 C32 109.1(7) yes
H62c30 C30 C29 109.3 no
H61c30 C30 C29 109.5 no
H61c30 C30 H62c30 109.5 no
H60c30 C30 C29 109.7 no
H60c30 C30 H62c30 109.5 no
H60c30 C30 H61c30 109.4 no
C29 C31 H79c31 109.6 no
H80c31 C31 H79c31 109.5 no
H80c31 C31 C29 109.2 no
H81c31 C31 H79c31 109.5 no
H81c31 C31 C29 109.6 no
H81c31 C31 H80c31 109.5 no
H107c32 C32 H106c32 109.5 no
H108c32 C32 H106c32 109.5 no
H108c32 C32 H107c32 109.5 no
C29 C32 H106c32 109.8 no
C29 C32 H107c32 109.2 no
C29 C32 H108c32 109.4 no
C27 C33 H8c33 109.2 no
H7c33 C33 H8c33 109.5 no
H7c33 C33 C27 109.5 no
C34 C33 H8c33 109.4 no
C34 C33 C27 110.0(5) yes
C34 C33 H7c33 109.3 no
C39 C34 C33 121.2(7) yes
C35 C34 C33 119.7(6) yes
C35 C34 C39 118.7(7) yes
H10c35 C35 C36 118.8 no
C34 C35 C36 122.1(7) yes
C34 C35 H10c35 119.0 no
C40 C36 C35 120.8(7) yes
C37 C36 C35 116.5(8) yes
C37 C36 C40 122.8(7) yes
C38 C37 H20c37 118.6 no
C36 C37 H20c37 118.5 no
C36 C37 C38 122.9(7) yes
C44 C38 C39 119.7(8) yes
C37 C38 C39 118.7(7) yes
C37 C38 C44 121.4(7) yes
O4 C39 C34 118.7(6) yes
C38 C39 C34 121.0(8) yes
C38 C39 O4 120.2(6) yes
C41 C40 C36 111.1(8) yes
C43 C40 C36 112.6(8) yes
C43 C40 C41 106.8(7) yes
C42 C40 C36 109.0(6) yes
C42 C40 C41 107.7(9) yes
C42 C40 C43 109.5(8) yes
H133c41 C41 H134c41 109.5 no
H135c41 C41 H134c41 109.5 no
H135c41 C41 H133c41 109.5 no
C40 C41 H134c41 109.4 no
C40 C41 H133c41 109.4 no
C40 C41 H135c41 109.7 no
H48c42 C42 C40 109.6 no
H49c42 C42 C40 109.0 no
H49c42 C42 H48c42 109.5 no
H47c42 C42 C40 109.8 no
H47c42 C42 H48c42 109.5 no
H47c42 C42 H49c42 109.5 no
C40 C43 H88c43 109.3 no
H87c43 C43 H88c43 109.5 no
H87c43 C43 C40 109.5 no
H86c43 C43 H88c43 109.5 no
H86c43 C43 C40 109.7 no
H86c43 C43 H87c43 109.5 no
C38 C44 H25c44 109.3 no
H24c44 C44 H25c44 109.5 no
H24c44 C44 C38 109.1 no
C2 C44 H25c44 109.2 no
C2 C44 C38 110.7(6) yes
C2 C44 H24c44 109.0 no
C46 C45 H45c45 110.6 no
O1 C45 H45c45 110.1 no
O1 C45 C46 105.5(7) yes
H46c45 C45 H45c45 109.5 no
H46c45 C45 C46 110.8 no
H46c45 C45 O1 110.3 no
H64c46 C46 C45 109.4 no
H63c46 C46 C45 109.1 no
H63c46 C46 H64c46 109.5 no
C47 C46 C45 111.0(9) yes
C47 C46 H64c46 109.5 no
C47 C46 H63c46 108.4 no
H118c47 C47 H120c47 109.5 no
C46 C47 H120c47 109.5 no
C46 C47 H118c47 110.1 no
H119c47 C47 H120c47 109.5 no
H119c47 C47 H118c47 109.5 no
H119c47 C47 C46 108.8 no
O3 C48 H43c48 109.5 no
H44c48 C48 H43c48 109.5 no
H44c48 C48 O3 109.9 no
C49 C48 H43c48 105.3 no
C49 C48 O3 111.2(8) yes
C49 C48 H44c48 111.4 no
H66c49 C49 C48 109.1 no
C50 C49 C48 110(1) yes
C50 C49 H66c49 108.5 no
H65c49 C49 C48 109.8 no
H65c49 C49 H66c49 109.5 no
H65c49 C49 C50 109.3 no
C49 C50 H89c50 109.0 no
H90c50 C50 H89c50 109.5 no
H90c50 C50 C49 107.4 no
H91c50 C50 H89c50 109.5 no
H91c50 C50 C49 111.9 no
H91c50 C50 H90c50 109.5 no
O4 C51 H27c51 109.9 no
H26c51 C51 H27c51 109.5 no
H26c51 C51 O4 109.5 no
C52 C51 H27c51 109.7 no
C52 C51 O4 108.8(9) yes
C52 C51 H26c51 109.4 no
C53 C52 H42c52 109.2 no
H41c52 C52 H42c52 109.5 no
H41c52 C52 C53 108.8 no
C51 C52 H42c52 109.3 no
C51 C52 C53 111(1) yes
C51 C52 H41c52 108.9 no
C52 C53 H83c53 109.8 no
H84c53 C53 H83c53 109.5 no
H84c53 C53 C52 109.8 no
H85c53 C53 H83c53 109.5 no
H85c53 C53 C52 108.8 no
H85c53 C53 H84c53 109.5 no
C102 C101 O101 119.8(5) yes
C106 C101 O101 119.1(5) yes
C106 C101 C102 121.1(6) yes
C103 C102 C101 118.2(6) yes
C144 C102 C101 122.3(6) yes
C144 C102 C103 119.5(6) yes
C102 C103 C104 123.0(6) yes
H14c103 C103 C104 118.6 no
H14c103 C103 C102 118.4 no
C103 C104 C105 116.2(6) yes
C107 C104 C105 122.4(6) yes
C107 C104 C103 121.3(6) yes
C106 C105 H6c105 118.8 no
C104 C105 H6c105 118.6 no
C104 C105 C106 122.6(6) yes
C101 C106 C111 122.0(6) yes
C105 C106 C111 119.5(6) yes
C105 C106 C101 118.5(5) yes
C110 C107 C108 105(1) yes
C109 C107 C108 110(1) yes
C109 C107 C110 107(1) yes
C104 C107 C108 113.7(8) yes
C104 C107 C110 108(1) yes
C104 C107 C109 110.0(8) yes
H104c108 C108 C107 110.4 no
H103c108 C108 C107 108.3 no
H103c108 C108 H104c108 109.5 no
H105c108 C108 C107 109.7 no
H105c108 C108 H104c108 109.5 no
H105c108 C108 H103c108 109.5 no
H71c109 C109 C107 109.0 no
H72c109 C109 C107 109.7 no
H72c109 C109 H71c109 109.5 no
H70c109 C109 C107 109.7 no
H70c109 C109 H71c109 109.5 no
H70c109 C109 H72c109 109.5 no
H112c110 C110 H113c110 109.5 no
H114c110 C110 H113c110 109.5 no
H114c110 C110 H112c110 109.5 no
C107 C110 H113c110 109.2 no
C107 C110 H112c110 110.7 no
C107 C110 H114c110 108.5 no
C106 C111 H11c111 108.7 no
H12c111 C111 H11c111 109.5 no
H12c111 C111 C106 108.7 no
C112 C111 H11c111 108.8 no
C112 C111 C106 112.5(7) yes
C112 C111 H12c111 108.6 no
C117 C112 C113 119.3(8) yes
C111 C112 C113 121.6(7) yes
C111 C112 C117 116.1(6) yes
O105 C112 C113 58.2(5) yes
O105 C112 C117 111.5(6) yes
O105 C112 C111 115.3(7) yes
H30c113 C113 O105 137.0 no
C114 C113 O105 117.2(9) yes
C114 C113 H30c113 89.9 no
C112 C113 O105 60.9(5) yes
C112 C113 H30c113 132.6 no
C112 C113 C114 122.7(9) yes
C115 C114 O110 105.6(9) yes
C113 C114 O110 109.1(9) yes
C113 C114 C115 113.6(8) yes
O109 C114 O110 113.5(9) yes
O109 C114 C115 105.4(8) yes
O109 C114 C113 109.6(9) yes
O106 C115 C116 61.2(5) yes
C114 C115 C116 124.0(9) yes
C114 C115 O106 116.0(8) yes
H38c115 C115 C116 131.2 no
H38c115 C115 O106 138.1 no
H38c115 C115 C114 89.9 no
C117 C116 C115 117.8(7) yes
C122 C116 C115 121.8(8) yes
C122 C116 C117 117.7(6) yes
O106 C116 C115 57.3(5) yes
O106 C116 C117 112.1(7) yes
O106 C116 C122 113.7(7) yes
C116 C117 C112 119.5(6) yes
O102 C117 C112 120.5(9) yes
O102 C117 C116 119.8(8) yes
H127c118 C118 H128c118 109.4 no
O110 C118 H128c118 108.9 no
O110 C118 H127c118 109.8 no
H129c118 C118 H128c118 109.5 no
H129c118 C118 H127c118 109.5 no
H129c118 C118 O110 109.7 no
C116 C122 H32c122 108.1 no
H33c122 C122 H32c122 109.5 no
H33c122 C122 C116 108.4 no
C123 C122 H32c122 108.1 no
C123 C122 C116 114.2(7) yes
C123 C122 H33c122 108.4 no
C128 C123 C122 121.8(7) yes
C124 C123 C122 120.6(6) yes
C124 C123 C128 117.7(6) yes
C125 C124 C123 123.4(6) yes
H9c124 C124 C123 118.4 no
H9c124 C124 C125 118.2 no
C126 C125 C129 120.7(6) yes
C124 C125 C129 123.3(6) yes
C124 C125 C126 116.0(7) yes
C125 C126 C127 123.8(6) yes
H17c126 C126 C127 118.2 no
H17c126 C126 C125 118.1 no
C128 C127 C133 121.6(7) yes
C126 C127 C133 120.8(6) yes
C126 C127 C128 117.6(6) yes
O103 C128 C123 119.6(5) yes
C127 C128 C123 121.3(6) yes
C127 C128 O103 119.0(6) yes
C125 C129 C130 108.3(9) yes
C132 C129 C130 108.9(8) yes
C132 C129 C125 111.1(9) yes
C131 C129 C130 108(1) yes
C131 C129 C125 112.8(7) yes
C131 C129 C132 107.6(9) yes
H78c130 C130 H77c130 109.5 no
H76c130 C130 H77c130 109.5 no
H76c130 C130 H78c130 109.4 no
C129 C130 H77c130 109.6 no
C129 C130 H78c130 109.2 no
C129 C130 H76c130 109.7 no
H68c131 C131 C129 109.6 no
H69c131 C131 C129 109.3 no
H69c131 C131 H68c131 109.5 no
H67c131 C131 C129 109.5 no
H67c131 C131 H68c131 109.5 no
H67c131 C131 H69c131 109.5 no
H75c132 C132 H73c132 109.5 no
C129 C132 H73c132 109.3 no
C129 C132 H75c132 109.6 no
H74c132 C132 H73c132 109.5 no
H74c132 C132 H75c132 109.5 no
H74c132 C132 C129 109.6 no
H22c133 C133 C134 109.6 no
H21c133 C133 C134 109.6 no
H21c133 C133 H22c133 109.5 no
C127 C133 C134 108.9(6) yes
C127 C133 H22c133 109.6 no
C127 C133 H21c133 109.6 no
C133 C134 C139 120.2(6) yes
C135 C134 C139 118.2(9) yes
C135 C134 C133 121.1(8) yes
C134 C135 H29c135 118.7 no
C136 C135 H29c135 118.9 no
C136 C135 C134 122(1) yes
C137 C136 C140 119(1) yes
C135 C136 C140 122(1) yes
C135 C136 C137 117.4(8) yes
C136 C137 H31c137 118.9 no
C138 C137 H31c137 118.7 no
C138 C137 C136 122(1) yes
C144 C138 C139 120.1(6) yes
C137 C138 C139 117.7(9) yes
C137 C138 C144 122.0(8) yes
C138 C139 O104 118.7(8) yes
C134 C139 O104 119.3(8) yes
C134 C139 C138 121.8(6) yes
C142 C140 C141 107(1) yes
C136 C140 C141 110(1) yes
C136 C140 C142 109(1) yes
C143 C140 C141 101(1) yes
C143 C140 C142 115(1) yes
C143 C140 C136 111(1) yes
H121c141 C141 C140 109.7 no
H123c141 C141 C140 109.7 no
H123c141 C141 H121c141 109.5 no
H122c141 C141 C140 109.0 no
H122c141 C141 H121c141 109.5 no
H122c141 C141 H123c141 109.5 no
C140 C142 H93c142 109.7 no
H94c142 C142 H93c142 109.5 no
H94c142 C142 C140 109.5 no
H92c142 C142 H93c142 109.5 no
H92c142 C142 C140 109.2 no
H92c142 C142 H94c142 109.4 no
H95c143 C143 C140 110.2 no
H97c143 C143 C140 109.3 no
H97c143 C143 H95c143 109.5 no
H96c143 C143 C140 108.9 no
H96c143 C143 H95c143 109.5 no
H96c143 C143 H97c143 109.5 no
H15c144 C144 H16c144 109.5 no
C102 C144 H16c144 109.0 no
C102 C144 H15c144 109.4 no
C138 C144 H16c144 109.1 no
C138 C144 H15c144 109.3 no
C138 C144 C102 110.5(7) yes
H37c145 C145 O101 110.3 no
C146 C145 O101 107.7(9) yes
C146 C145 H37c145 111.9 no
H36c145 C145 O101 110.1 no
H36c145 C145 H37c145 109.5 no
H36c145 C145 C146 107.2 no
C147 C146 C145 96(1) yes
H98c146 C146 C145 112.1 no
H98c146 C146 C147 109.7 no
H99c146 C146 C145 113.7 no
H99c146 C146 C147 115.3 no
H99c146 C146 H98c146 109.5 no
C146 C147 H131c147 106.1 no
H130c147 C147 H131c147 109.5 no
H130c147 C147 C146 112.6 no
H132c147 C147 H131c147 109.5 no
H132c147 C147 C146 109.6 no
H132c147 C147 H130c147 109.5 no
O103 C148 H39c148 109.9 no
C149 C148 H39c148 109.2 no
C149 C148 O103 108(1) yes
H40c148 C148 H39c148 109.5 no
H40c148 C148 O103 109.7 no
H40c148 C148 C149 110.0 no
C150 C149 H59c149 112.6 no
H58c149 C149 H59c149 109.5 no
H58c149 C149 C150 109.9 no
C148 C149 H59c149 111.0 no
C148 C149 C150 103(1) yes
C148 C149 H58c149 110.5 no
H116c150 C150 H115c150 109.5 no
C149 C150 H115c150 111.1 no
C149 C150 H116c150 107.5 no
H117c150 C150 H115c150 109.4 no
H117c150 C150 H116c150 109.5 no
H117c150 C150 C149 109.9 no
O104 C151 H35c151 110.3 no
H34c151 C151 H35c151 109.5 no
H34c151 C151 O104 110.0 no
C152 C151 H35c151 110.8 no
C152 C151 O104 106.5(7) yes
C152 C151 H34c151 109.7 no
H53c152 C152 H54c152 109.5 no
C151 C152 H54c152 110.9 no
C151 C152 H53c152 109.8 no
C153 C152 H54c152 111.2 no
C153 C152 H53c152 109.8 no
C153 C152 C151 105.6(8) yes
H110c153 C153 H111c153 109.5 no
C152 C153 H111c153 110.3 no
C152 C153 H110c153 107.9 no
H109c153 C153 H111c153 109.5 no
H109c153 C153 H110c153 109.5 no
H109c153 C153 C152 110.3 no

loop_
_geom_bond_atom_site_label_1
_geom_bond_atom_site_label_2
_geom_bond_distance
_geom_bond_publ_flag
O1 C1 1.379(8) yes
O1 C45 1.421(9) yes
O2 C17 1.20(1) yes
O3 C28 1.386(7) yes
O3 C48 1.423(9) yes
O4 C51 1.449(8) yes
O4 C39 1.38(1) yes
O5 C12 1.45(1) yes
O5 C13 1.44(1) yes
O9 H139o9 0.960 no
O9 C14 1.38(2) yes
O10 C18 1.48(2) yes
O10 C14 1.42(1) yes
O101 C101 1.384(8) yes
O101 C145 1.43(1) yes
O102 C117 1.187(8) yes
O103 C128 1.407(8) yes
O103 C148 1.44(1) yes
O104 C151 1.447(9) yes
O104 C139 1.377(7) yes
O109 H136o109 0.960 no
O109 C114 1.42(1) yes
O110 C118 1.43(4) yes
O110 C114 1.40(1) yes
C1 C2 1.39(1) yes
C1 C6 1.40(1) yes
C2 C3 1.38(1) yes
C2 C44 1.53(1) yes
C3 C4 1.38(1) yes
C3 H5c3 0.960 no
C4 C5 1.41(2) yes
C4 C7 1.52(1) yes
C5 C6 1.37(1) yes
C5 H13c5 0.960 no
C6 C11 1.54(2) yes
C7 C9 1.53(1) yes
C7 C10 1.54(2) yes
C7 C8 1.51(2) yes
C8 H101c8 0.960 no
C8 H102c8 0.960 no
C8 H100c8 0.960 no
C9 H57c9 0.960 no
C9 H55c9 0.960 no
C9 H56c9 0.960 no
C10 H52c10 0.960 no
C10 H50c10 0.960 no
C10 H51c10 0.960 no
C11 H18c11 0.960 no
C11 H19c11 0.960 no
C11 C12 1.50(1) yes
C12 C13 1.48(1) yes
C12 C17 1.52(1) yes
C13 C14 1.50(1) yes
C13 H28c13 0.960 no
C14 C15 1.50(1) yes
C15 H23c15 0.960 no
C15 C16 1.479(9) yes
C16 C22 1.484(9) yes
C16 C17 1.501(9) yes
C18 H126c18 0.960 no
C18 H124c18 0.960 no
C18 H125c18 0.960 no
C22 C23 1.53(1) yes
C22 H4c22 0.960 no
C22 H3c22 0.960 no
C23 C24 1.391(9) yes
C23 C28 1.39(1) yes
C24 C25 1.40(1) yes
C24 H2c28 0.960 no
C25 C26 1.38(1) yes
C25 C29 1.523(9) yes
C26 C27 1.385(9) yes
C26 H1c26 0.960 no
C27 C28 1.38(1) yes
C27 C33 1.525(9) yes
C29 C30 1.48(2) yes
C29 C32 1.51(1) yes
C29 C31 1.50(1) yes
C30 H62c30 0.960 no
C30 H60c30 0.960 no
C30 H61c30 0.960 no
C31 H80c31 0.960 no
C31 H79c31 0.960 no
C31 H81c31 0.960 no
C32 H107c32 0.960 no
C32 H108c32 0.960 no
C32 H106c32 0.960 no
C33 C34 1.51(1) yes
C33 H8c33 0.960 no
C33 H7c33 0.960 no
C34 C39 1.37(1) yes
C34 C35 1.40(1) yes
C35 H10c35 0.960 no
C35 C36 1.40(1) yes
C36 C40 1.53(1) yes
C36 C37 1.38(1) yes
C37 H20c37 0.960 no
C37 C38 1.38(1) yes
C38 C44 1.52(1) yes
C38 C39 1.39(1) yes
C40 C42 1.52(1) yes
C40 C41 1.54(2) yes
C40 C43 1.50(1) yes
C41 H135c41 0.960 no
C41 H133c41 0.960 no
C41 H134c41 0.960 no
C42 H47c42 0.960 no
C42 H49c42 0.960 no
C42 H48c42 0.960 no
C43 H87c43 0.960 no
C43 H88c43 0.960 no
C43 H86c43 0.960 no
C44 H25c44 0.960 no
C44 H24c44 0.960 no
C45 C46 1.52(1) yes
C45 H46c45 0.960 no
C45 H45c45 0.960 no
C46 H63c46 0.960 no
C46 H64c46 0.960 no
C46 C47 1.50(1) yes
C47 H119c47 0.960 no
C47 H118c47 0.960 no
C47 H120c47 0.960 no
C48 H44c48 0.960 no
C48 C49 1.50(1) yes
C48 H43c48 0.960 no
C49 C50 1.50(2) yes
C49 H66c49 0.960 no
C49 H65c49 0.960 no
C50 H90c50 0.960 no
C50 H89c50 0.960 no
C50 H91c50 0.960 no
C51 H26c51 0.960 no
C51 C52 1.46(2) yes
C51 H27c51 0.960 no
C52 H41c52 0.960 no
C52 C53 1.54(1) yes
C52 H42c52 0.960 no
C53 H83c53 0.960 no
C53 H85c53 0.960 no
C53 H84c53 0.960 no
C101 C102 1.383(8) yes
C101 C106 1.395(8) yes
C102 C103 1.37(1) yes
C102 C144 1.516(9) yes
C103 C104 1.399(9) yes
C103 H14c103 0.960 no
C104 C105 1.394(9) yes
C104 C107 1.50(1) yes
C105 C106 1.377(9) yes
C105 H6c105 0.960 no
C106 C111 1.517(8) yes
C107 C109 1.50(2) yes
C107 C110 1.52(3) yes
C107 C108 1.51(2) yes
C108 H104c108 0.960 no
C108 H105c108 0.960 no
C108 H103c108 0.960 no
C109 H72c109 0.960 no
C109 H70c109 0.960 no
C109 H71c109 0.960 no
C110 H114c110 0.960 no
C110 H112c110 0.960 no
C110 H113c110 0.960 no
C111 H11c111 0.960 no
C111 H12c111 0.960 no
C111 C112 1.50(1) yes
C112 C113 1.46(1) yes
C112 C117 1.52(1) yes
C113 C114 1.53(2) yes
C113 H30c113 0.960 no
C114 C115 1.52(2) yes
C115 H38c115 0.960 no
C115 C116 1.48(1) yes
C116 C122 1.49(1) yes
C116 C117 1.52(1) yes
C118 H129c118 0.960 no
C118 H128c118 0.960 no
C118 H127c118 0.960 no
C122 H33c122 0.960 no
C122 H32c122 0.960 no
C122 C123 1.498(9) yes
C123 C124 1.39(1) yes
C123 C128 1.385(9) yes
C124 C125 1.395(9) yes
C124 H9c124 0.960 no
C125 C126 1.37(1) yes
C125 C129 1.52(1) yes
C126 C127 1.39(1) yes
C126 H17c126 0.960 no
C127 C128 1.399(9) yes
C127 C133 1.51(1) yes
C129 C130 1.53(2) yes
C129 C131 1.52(1) yes
C129 C132 1.54(2) yes
C130 H78c130 0.960 no
C130 H77c130 0.960 no
C130 H76c130 0.960 no
C131 H67c131 0.960 no
C131 H68c131 0.960 no
C131 H69c131 0.960 no
C132 H75c132 0.960 no
C132 H74c132 0.960 no
C132 H73c132 0.960 no
C133 C134 1.52(1) yes
C133 H21c133 0.960 no
C133 H22c133 0.960 no
C134 C135 1.39(1) yes
C134 C139 1.38(1) yes
C135 C136 1.38(2) yes
C135 H29c135 0.960 no
C136 C137 1.38(2) yes
C136 C140 1.53(1) yes
C137 C138 1.40(1) yes
C137 H31c137 0.960 no
C138 C139 1.39(1) yes
C138 C144 1.51(1) yes
C140 C141 1.54(3) yes
C140 C142 1.46(2) yes
C140 C143 1.47(2) yes
C141 H121c141 0.960 no
C141 H122c141 0.960 no
C141 H123c141 0.960 no
C142 H94c142 0.960 no
C142 H93c142 0.960 no
C142 H92c142 0.960 no
C143 H97c143 0.960 no
C143 H96c143 0.960 no
C143 H95c143 0.960 no
C144 H15c144 0.960 no
C144 H16c144 0.960 no
C145 H37c145 0.960 no
C145 H36c145 0.960 no
C145 C146 1.58(2) yes
C146 H99c146 0.960 no
C146 H98c146 0.960 no
C146 C147 1.50(2) yes
C147 H130c147 0.960 no
C147 H131c147 0.960 no
C147 H132c147 0.960 no
C148 C149 1.53(2) yes
C148 H39c148 0.960 no
C148 H40c148 0.960 no
C149 H59c149 0.960 no
C149 H58c149 0.960 no
C149 C150 1.50(2) yes
C150 H117c150 0.960 no
C150 H116c150 0.960 no
C150 H115c150 0.960 no
C151 C152 1.50(1) yes
C151 H34c151 0.960 no
C151 H35c151 0.960 no
C152 C153 1.60(2) yes
C152 H53c152 0.960 no
C152 H54c152 0.960 no
C153 H111c153 0.960 no
C153 H110c153 0.960 no
C153 H109c153 0.960 no
O6 C15 1.45(1) yes
O6 C16 1.47(1) yes
O105 C112 1.454(7) yes
O105 C113 1.41(1) yes
O106 C116 1.470(8) yes
O106 C115 1.41(1) yes
